data_7211484
loop_
_publ_author_name
'Liu, Yongxin'
'Liu, Dan'
'Yu, Yang'
'Xu, Jin'
'Han, Xiaohui'
'Wang, Cheng'

_publ_section_title
;
 Structural and magnetic investigation of CoII/MnII-based MIL-53 analogues
 with mixed ligands of neutral N-oxides and organic carboxylates
;
_journal_issue 48
_journal_name_full CrystEngComm
_journal_page_first 10611
_journal_paper_doi 10.1039/c3ce41824c
_journal_volume 15
_journal_year 2013
_chemical_formula_moiety 'C13 H9 Co N O5'
_chemical_formula_sum 'C13 H9 Co N O5'
_chemical_formula_weight 318.14
_chemical_melting_point ?
_chemical_name_systematic
; 
 ? 
;
_space_group_IT_number 74
_symmetry_cell_setting orthorhombic
_symmetry_space_group_name_Hall '-I 2b 2'
_symmetry_space_group_name_H-M 'I m m a'
_atom_sites_solution_hydrogens geom
_atom_sites_solution_primary direct
_atom_sites_solution_secondary difmap
_audit_creation_method SHELXL-97
_cell_angle_alpha 90.00
_cell_angle_beta 90.00
_cell_angle_gamma 90.00
_cell_formula_units_Z 4
_cell_length_a 19.392(12)
_cell_length_b 7.228(5)
_cell_length_c 9.387(6)
_cell_measurement_reflns_used 755
_cell_measurement_temperature 273(2)
_cell_measurement_theta_max 26.58
_cell_measurement_theta_min 2.41
_cell_volume 1315.7(15)
_computing_cell_refinement 'Bruker SMART'
_computing_data_collection 'Bruker SMART'
_computing_data_reduction 'Bruker SAINT'
_computing_molecular_graphics SHELXP-97
_computing_publication_material SHELXTL
_computing_structure_refinement 'SHELXL-97 (Sheldrick, 1997)'
_computing_structure_solution 'SHELXS-97 (Sheldrick, 1990)'
_diffrn_ambient_temperature 273(2)
_diffrn_detector_area_resol_mean 9.00cm
_diffrn_measured_fraction_theta_full 0.982
_diffrn_measured_fraction_theta_max 0.982
_diffrn_measurement_device_type 'CCD area detector'
_diffrn_measurement_method 'phi and omega scans'
_diffrn_radiation_monochromator graphite
_diffrn_radiation_source 'fine-focus sealed tube'
_diffrn_radiation_type MoK\a
_diffrn_radiation_wavelength 0.71073
_diffrn_reflns_av_R_equivalents 0.0606
_diffrn_reflns_av_sigmaI/netI 0.0509
_diffrn_reflns_limit_h_max 24
_diffrn_reflns_limit_h_min -23
_diffrn_reflns_limit_k_max 8
_diffrn_reflns_limit_k_min -8
_diffrn_reflns_limit_l_max 11
_diffrn_reflns_limit_l_min -7
_diffrn_reflns_number 3229
_diffrn_reflns_theta_full 26.58
_diffrn_reflns_theta_max 26.58
_diffrn_reflns_theta_min 2.41
_diffrn_standards_decay_% none
_diffrn_standards_interval_count none
_diffrn_standards_interval_time none
_diffrn_standards_number none
_exptl_absorpt_coefficient_mu 1.321
_exptl_absorpt_correction_T_max 0.8315
_exptl_absorpt_correction_T_min 0.7516
_exptl_absorpt_correction_type empirical
_exptl_absorpt_process_details SADABS
_exptl_crystal_colour pink
_exptl_crystal_density_diffrn 1.606
_exptl_crystal_density_meas ?
_exptl_crystal_density_method 'not measured'
_exptl_crystal_description needle
_exptl_crystal_F_000 644
_exptl_crystal_size_max 0.29
_exptl_crystal_size_mid 0.18
_exptl_crystal_size_min 0.14
_refine_diff_density_max 0.513
_refine_diff_density_min -0.679
_refine_diff_density_rms 0.125
_refine_ls_extinction_method none
_refine_ls_goodness_of_fit_ref 1.140
_refine_ls_hydrogen_treatment mixed
_refine_ls_matrix_type full
_refine_ls_number_parameters 59
_refine_ls_number_reflns 755
_refine_ls_number_restraints 0
_refine_ls_restrained_S_all 1.140
_refine_ls_R_factor_all 0.0567
_refine_ls_R_factor_gt 0.0520
_refine_ls_shift/su_max 0.000
_refine_ls_shift/su_mean 0.000
_refine_ls_structure_factor_coef Fsqd
_refine_ls_weighting_details 'calc w=1/[\s^2^(Fo^2^)+(0.0730P)^2^+9.2976P] where P=(Fo^2^+2Fc^2^)/3'
_refine_ls_weighting_scheme calc
_refine_ls_wR_factor_gt 0.1593
_refine_ls_wR_factor_ref 0.1620
_reflns_number_gt 651
_reflns_number_total 755
_reflns_threshold_expression >2sigma(I)
_cod_data_source_file c3ce41824c.txt
_cod_data_source_block 1
_cod_depositor_comments
;
The following automatic conversions were performed:

'_chemical_melting_point' value 'not measured' was changed to '?' -
the value is undefined or not given.

'_symmetry_cell_setting' value
'Orthorhombic' changed to 'orthorhombic' according to
/home/saulius/struct/CIF-dictionaries/cif_core.dic dictionary named
'cif_core.dic' version 2.4.2 from 2011-04-26.

Automatic conversion script
Id: cif_fix_values 1891 2012-01-12 08:04:46Z andrius 

The following automatic conversions were performed:

'_exptl_crystal_density_meas' value 'none' was changed to '?' - the
value is perceived as not measured.

Automatic conversion script
Id: cif_fix_values 3008 2015-01-20 13:52:24Z robertas 
;
_cod_original_cell_volume 1315.9(14)
_cod_original_sg_symbol_H-M Imma
_cod_database_code 7211484

loop_
_symmetry_equiv_pos_as_xyz
'x, y, z'
'-x, -y+1/2, z'
'-x, y+1/2, -z'
'x, -y, -z'
'x+1/2, y+1/2, z+1/2'
'-x+1/2, -y+1, z+1/2'
'-x+1/2, y+1, -z+1/2'
'x+1/2, -y+1/2, -z+1/2'
'-x, -y, -z'
'x, y-1/2, -z'
'x, -y-1/2, z'
'-x, y, z'
'-x+1/2, -y+1/2, -z+1/2'
'x+1/2, y, -z+1/2'
'x+1/2, -y, z+1/2'
'-x+1/2, y+1/2, z+1/2'

loop_
_atom_site_label
_atom_site_type_symbol
_atom_site_fract_x
_atom_site_fract_y
_atom_site_fract_z
_atom_site_U_iso_or_equiv
_atom_site_adp_type
_atom_site_occupancy
_atom_site_symmetry_multiplicity
_atom_site_calc_flag
_atom_site_refinement_flags
Co1 Co 0.5000 0.0000 0.5000 0.0177(4) Uani 1 4 d S
O1 O 0.5000 0.2500 0.3859(6) 0.0273(14) Uani 1 4 d S
O2 O 0.42160(16) 0.0954(4) 0.6325(3) 0.0327(8) Uani 1 1 d .
N1 N 0.5000 0.2500 0.2423(7) 0.0246(15) Uani 1 4 d S
C6 C 0.3937(3) 0.2500 0.6497(6) 0.0249(13) Uani 1 2 d S
C7 C 0.3185(3) 0.2500 0.7025(6) 0.0262(13) Uani 1 2 d S
C3 C 0.4385(4) 0.2500 0.1725(7) 0.0417(18) Uani 1 2 d S
H3 H 0.3973 0.2500 0.2232 0.080 Uiso 1 2 calc S
C8 C 0.2845(3) 0.0894(7) 0.7253(9) 0.062(2) Uani 1 1 d .
H8 H 0.3067 -0.0225 0.7084 0.080 Uiso 1 1 calc .
C4 C 0.4382(5) 0.2500 0.0249(8) 0.053(2) Uani 1 2 d S
H4 H 0.3965 0.2500 -0.0243 0.080 Uiso 1 2 calc S
C5 C 0.5000 0.2500 -0.0493(12) 0.054(3) Uani 1 4 d S
H5 H 0.5000 0.2500 -0.1483 0.080 Uiso 1 4 calc S

loop_
_atom_site_aniso_label
_atom_site_aniso_U_11
_atom_site_aniso_U_22
_atom_site_aniso_U_33
_atom_site_aniso_U_23
_atom_site_aniso_U_13
_atom_site_aniso_U_12
Co1 0.0150(6) 0.0191(6) 0.0191(6) 0.0002(4) 0.000 0.000
O1 0.043(4) 0.022(3) 0.017(3) 0.000 0.000 0.000
O2 0.0260(16) 0.0292(18) 0.0430(18) 0.0025(14) 0.0139(13) 0.0069(14)
N1 0.030(4) 0.024(4) 0.020(3) 0.000 0.000 0.000
C6 0.014(3) 0.036(3) 0.026(3) 0.000 0.005(2) 0.000
C7 0.023(3) 0.028(3) 0.028(3) 0.000 0.012(2) 0.000
C3 0.039(4) 0.056(5) 0.030(3) 0.000 -0.006(3) 0.000
C8 0.034(3) 0.028(3) 0.126(6) -0.008(3) 0.035(3) 0.006(2)
C4 0.056(5) 0.077(6) 0.027(4) 0.000 -0.011(3) 0.000
C5 0.060(8) 0.075(9) 0.025(5) 0.000 0.000 0.000

loop_
_atom_type_symbol
_atom_type_description
_atom_type_scat_dispersion_real
_atom_type_scat_dispersion_imag
_atom_type_scat_source
C C 0.0033 0.0016 'International Tables Vol C Tables 4.2.6.8 and 6.1.1.4'
H H 0.0000 0.0000 'International Tables Vol C Tables 4.2.6.8 and 6.1.1.4'
N N 0.0061 0.0033 'International Tables Vol C Tables 4.2.6.8 and 6.1.1.4'
O O 0.0106 0.0060 'International Tables Vol C Tables 4.2.6.8 and 6.1.1.4'
Co Co 0.3494 0.9721 'International Tables Vol C Tables 4.2.6.8 and 6.1.1.4'

loop_
_geom_angle_atom_site_label_1
_geom_angle_atom_site_label_2
_geom_angle_atom_site_label_3
_geom_angle
_geom_angle_site_symmetry_1
_geom_angle_site_symmetry_3
O2 Co1 O2 180.00(11) 12_655 4_556
O2 Co1 O2 86.16(19) 12_655 9_656
O2 Co1 O2 93.84(19) 4_556 9_656
O2 Co1 O2 93.84(19) 12_655 .
O2 Co1 O2 86.16(19) 4_556 .
O2 Co1 O2 180.00(11) 9_656 .
O2 Co1 O1 91.13(13) 12_655 .
O2 Co1 O1 88.87(13) 4_556 .
O2 Co1 O1 88.87(13) 9_656 .
O2 Co1 O1 91.13(13) . .
O2 Co1 O1 88.87(13) 12_655 9_656
O2 Co1 O1 91.13(13) 4_556 9_656
O2 Co1 O1 91.13(13) 9_656 9_656
O2 Co1 O1 88.87(13) . 9_656
O1 Co1 O1 180.0 . 9_656
N1 O1 Co1 120.65(13) . 2_655
N1 O1 Co1 120.65(13) . .
Co1 O1 Co1 118.7(3) 2_655 .
C6 O2 Co1 133.5(3) . .
O1 N1 C3 118.8(4) . .
O1 N1 C3 118.8(4) . 2_655
C3 N1 C3 122.4(8) . 2_655
O2 C6 O2 126.4(5) 11_565 .
O2 C6 C7 116.8(3) 11_565 .
O2 C6 C7 116.8(3) . .
C8 C7 C8 118.3(6) . 11_565
C8 C7 C6 120.9(3) . .
C8 C7 C6 120.9(3) 11_565 .
N1 C3 C4 119.1(7) . .
C7 C8 C8 120.9(3) . 7_546
C3 C4 C5 119.9(8) . .
C4 C5 C4 119.7(10) 2_655 .

loop_
_geom_bond_atom_site_label_1
_geom_bond_atom_site_label_2
_geom_bond_distance
_geom_bond_site_symmetry_2
Co1 O2 2.082(3) 12_655
Co1 O2 2.082(3) 4_556
Co1 O2 2.082(3) 9_656
Co1 O2 2.082(3) .
Co1 O1 2.101(3) .
Co1 O1 2.101(3) 9_656
O1 N1 1.348(9) .
O1 Co1 2.101(3) 2_655
O2 C6 1.253(4) .
N1 C3 1.361(8) .
N1 C3 1.361(8) 2_655
C6 O2 1.253(4) 11_565
C6 C7 1.539(8) .
C7 C8 1.352(6) .
C7 C8 1.352(6) 11_565
C3 C4 1.385(10) .
C8 C8 1.416(10) 7_546
C4 C5 1.387(11) .
C5 C4 1.387(11) 2_655
